data_2228112
loop_
_publ_author_name
'Chen, Bo'
'Guo, Miao'
'Jin, Wei-Hua'
'Wang, Yan-Wei'
'Liang, Hong-Ze'

_publ_section_title
;
 6-Methyl-2-pyridyl
 <i>N</i>-acetyl-1-thio-\b-<small>D</small>-glucosaminide methanol
 monosolvate
;
_journal_coeditor_code XU5024
_journal_issue 10
_journal_name_full 'Acta Crystallographica Section E'
_journal_page_first o2561
_journal_paper_doi 10.1107/S1600536810036238
_journal_volume 66
_journal_year 2010
_chemical_formula_iupac 'C14 H20 N2 O5 S, C H4 O'
_chemical_formula_moiety 'C14 H20 N2 O5 S, C H4 O'
_chemical_formula_sum 'C15 H24 N2 O6 S'
_chemical_formula_weight 360.42
_chemical_name_systematic
;
6-Methyl-2-pyridyl <i>N</i>-acetyl-1-thio-\b-D-glucosaminide
methanol monosolvate
;
_space_group_IT_number 19
_symmetry_cell_setting orthorhombic
_symmetry_space_group_name_Hall 'P 2ac 2ab'
_symmetry_space_group_name_H-M 'P 21 21 21'
_atom_sites_solution_hydrogens geom
_atom_sites_solution_primary direct
_atom_sites_solution_secondary difmap
_audit_creation_method SHELXL-97
_cell_angle_alpha 90.00
_cell_angle_beta 90.00
_cell_angle_gamma 90.00
_cell_formula_units_Z 4
_cell_length_a 7.3841(15)
_cell_length_b 14.041(3)
_cell_length_c 17.038(4)
_cell_measurement_reflns_used 12040
_cell_measurement_temperature 296(2)
_cell_measurement_theta_max 24.48
_cell_measurement_theta_min 1.88
_cell_volume 1766.5(7)
_computing_cell_refinement 'SAINT (Bruker, 2007)'
_computing_data_collection 'SMART (Bruker, 2007)'
_computing_data_reduction 'SAINT (Bruker, 2007)'
_computing_molecular_graphics 'SHELXTL (Sheldrick, 2008)'
_computing_publication_material 'SHELXTL (Sheldrick, 2008)'
_computing_structure_refinement 'SHELXTL (Sheldrick, 2008)'
_computing_structure_solution 'SHELXTL (Sheldrick, 2008)'
_diffrn_ambient_temperature 296(2)
_diffrn_detector_area_resol_mean 0
_diffrn_measured_fraction_theta_full 1.000
_diffrn_measured_fraction_theta_max 1.000
_diffrn_measurement_device_type 'Bruker SMART CCD area-detector'
_diffrn_measurement_method '\f and \w scans'
_diffrn_radiation_monochromator graphite
_diffrn_radiation_source 'fine-focus sealed tube'
_diffrn_radiation_type MoK\a
_diffrn_radiation_wavelength 0.71073
_diffrn_reflns_av_R_equivalents 0.1606
_diffrn_reflns_av_sigmaI/netI 0.0900
_diffrn_reflns_limit_h_max 8
_diffrn_reflns_limit_h_min -8
_diffrn_reflns_limit_k_max 16
_diffrn_reflns_limit_k_min -16
_diffrn_reflns_limit_l_max 20
_diffrn_reflns_limit_l_min -20
_diffrn_reflns_number 12687
_diffrn_reflns_theta_full 25.20
_diffrn_reflns_theta_max 25.20
_diffrn_reflns_theta_min 1.88
_diffrn_standards_interval_count 0
_diffrn_standards_interval_time 0
_diffrn_standards_number 0
_exptl_absorpt_coefficient_mu 0.216
_exptl_absorpt_correction_T_max 0.950
_exptl_absorpt_correction_T_min 0.932
_exptl_absorpt_correction_type multi-scan
_exptl_absorpt_process_details '(SADABS; Bruker, 2001)'
_exptl_crystal_colour colourless
_exptl_crystal_density_diffrn 1.355
_exptl_crystal_density_method 'not measured'
_exptl_crystal_description block
_exptl_crystal_F_000 768
_exptl_crystal_size_max 0.510
_exptl_crystal_size_mid 0.27
_exptl_crystal_size_min 0.2
_refine_diff_density_max 0.564
_refine_diff_density_min -0.699
_refine_ls_abs_structure_details 'Flack (1983), 1334 Fiedel pairs'
_refine_ls_abs_structure_Flack 0.01(12)
_refine_ls_extinction_method none
_refine_ls_goodness_of_fit_ref 1.053
_refine_ls_hydrogen_treatment constr
_refine_ls_matrix_type full
_refine_ls_number_parameters 222
_refine_ls_number_reflns 3173
_refine_ls_number_restraints 0
_refine_ls_restrained_S_all 1.053
_refine_ls_R_factor_all 0.0682
_refine_ls_R_factor_gt 0.0658
_refine_ls_shift/su_max 0.003
_refine_ls_shift/su_mean 0.000
_refine_ls_structure_factor_coef Fsqd
_refine_ls_weighting_details 'calc w=1/[\s^2^(Fo^2^)+(0.1077P)^2^+0.7600P] where P=(Fo^2^+2Fc^2^)/3'
_refine_ls_weighting_scheme calc
_refine_ls_wR_factor_gt 0.1675
_refine_ls_wR_factor_ref 0.1704
_reflns_number_gt 2997
_reflns_number_total 3173
_reflns_threshold_expression I>2sigma(I)
_cod_data_source_file xu5024.cif
_cod_data_source_block I
_cod_original_cell_volume 1766.5(6)
_cod_database_code 2228112
_cod_database_fobs_code 2228112

loop_
_symmetry_equiv_pos_as_xyz
'x, y, z'
'-x+1/2, -y, z+1/2'
'x+1/2, -y+1/2, -z'
'-x, y+1/2, -z+1/2'

loop_
_atom_site_type_symbol
_atom_site_label
_atom_site_fract_x
_atom_site_fract_y
_atom_site_fract_z
_atom_site_U_iso_or_equiv
_atom_site_adp_type
_atom_site_calc_flag
_atom_site_refinement_flags
_atom_site_occupancy
_atom_site_disorder_assembly
_atom_site_disorder_group
S S1 0.80502(12) 0.14422(6) 0.34312(4) 0.0246(2) Uani d . 1 . .
O O1 0.6461(3) 0.24215(17) 0.23124(11) 0.0209(5) Uani d . 1 . .
O O2 0.3258(3) 0.26631(17) 0.13049(12) 0.0238(5) Uani d . 1 . .
H H2A 0.3087 0.2660 0.0829 0.036 Uiso calc R 1 . .
O O3 0.7290(3) 0.28865(18) 0.02141(12) 0.0243(5) Uani d . 1 . .
H H3A 0.6376 0.3204 0.0135 0.036 Uiso calc R 1 . .
O O4 0.9501(3) 0.12909(17) 0.04864(13) 0.0237(5) Uani d . 1 . .
H H4A 0.8695 0.0906 0.0392 0.036 Uiso calc R 1 . .
O O5 1.0621(4) -0.03011(17) 0.24234(16) 0.0327(6) Uani d . 1 . .
O O6 0.8051(4) -0.00609(19) 0.51072(18) 0.0449(8) Uani d . 1 . .
H H6 0.7982 0.0517 0.5048 0.067 Uiso calc R 1 . .
N N1 1.0936(4) 0.1246(2) 0.20602(15) 0.0221(6) Uani d . 1 . .
H H1A 1.1689 0.1711 0.2024 0.027 Uiso calc R 1 . .
N N2 0.8034(4) 0.1914(2) 0.49004(14) 0.0232(6) Uani d . 1 . .
C C1 0.8218(5) 0.2112(2) 0.25267(16) 0.0205(6) Uani d . 1 . .
H H1B 0.9010 0.2665 0.2604 0.025 Uiso calc R 1 . .
C C2 0.9047(4) 0.1441(2) 0.19007(17) 0.0191(6) Uani d . 1 . .
H H2C 0.8369 0.0841 0.1891 0.023 Uiso calc R 1 . .
C C3 0.8913(4) 0.1928(2) 0.10900(16) 0.0179(6) Uani d . 1 . .
H H3B 0.9773 0.2460 0.1096 0.021 Uiso calc R 1 . .
C C4 0.7073(4) 0.2349(2) 0.09201(15) 0.0186(6) Uani d . 1 . .
H H4B 0.6190 0.1837 0.0837 0.022 Uiso calc R 1 . .
C C5 0.6461(4) 0.2985(2) 0.15999(16) 0.0189(6) Uani d . 1 . .
H H5A 0.7311 0.3516 0.1658 0.023 Uiso calc R 1 . .
C C6 0.4550(4) 0.3376(2) 0.14950(17) 0.0211(7) Uani d . 1 . .
H H6A 0.4181 0.3690 0.1976 0.025 Uiso calc R 1 . .
H H6B 0.4562 0.3850 0.1081 0.025 Uiso calc R 1 . .
C C7 0.8079(5) 0.2318(2) 0.41830(17) 0.0220(7) Uani d . 1 . .
C C8 0.8187(5) 0.3293(2) 0.40626(18) 0.0272(7) Uani d . 1 . .
H H8A 0.8197 0.3549 0.3559 0.033 Uiso calc R 1 . .
C C9 0.8281(6) 0.3875(3) 0.4726(2) 0.0360(9) Uani d . 1 . .
H H9A 0.8383 0.4532 0.4671 0.043 Uiso calc R 1 . .
C C10 0.8221(5) 0.3470(3) 0.5465(2) 0.0343(8) Uani d . 1 . .
H H10A 0.8265 0.3853 0.5910 0.041 Uiso calc R 1 . .
C C11 0.8095(5) 0.2491(3) 0.55384(17) 0.0268(7) Uani d . 1 . .
C C12 0.8040(6) 0.2002(3) 0.63295(18) 0.0342(8) Uani d . 1 . .
H H12A 0.7956 0.1326 0.6255 0.051 Uiso calc R 1 . .
H H12B 0.7005 0.2221 0.6619 0.051 Uiso calc R 1 . .
H H12C 0.9123 0.2149 0.6616 0.051 Uiso calc R 1 . .
C C13 1.1595(5) 0.0380(2) 0.22624(18) 0.0258(8) Uani d . 1 . .
C C14 1.3633(5) 0.0325(3) 0.2284(2) 0.0370(9) Uani d . 1 . .
H H14A 1.3997 -0.0307 0.2431 0.055 Uiso calc R 1 . .
H H14B 1.4089 0.0773 0.2661 0.055 Uiso calc R 1 . .
H H14C 1.4111 0.0473 0.1775 0.055 Uiso calc R 1 . .
C C15 0.9488(6) -0.0426(3) 0.4639(3) 0.0419(10) Uani d . 1 . .
H H15A 1.0311 0.0080 0.4511 0.063 Uiso calc R 1 . .
H H15B 0.9002 -0.0691 0.4164 0.063 Uiso calc R 1 . .
H H15C 1.0120 -0.0912 0.4925 0.063 Uiso calc R 1 . .

loop_
_atom_site_aniso_label
_atom_site_aniso_U_11
_atom_site_aniso_U_22
_atom_site_aniso_U_33
_atom_site_aniso_U_12
_atom_site_aniso_U_13
_atom_site_aniso_U_23
S1 0.0396(5) 0.0254(4) 0.0087(4) -0.0002(4) -0.0009(3) 0.0015(3)
O1 0.0240(12) 0.0320(12) 0.0068(9) 0.0013(9) 0.0010(8) 0.0021(9)
O2 0.0240(11) 0.0350(12) 0.0124(10) -0.0047(10) -0.0019(9) 0.0012(9)
O3 0.0243(12) 0.0387(14) 0.0100(10) 0.0057(11) 0.0008(8) 0.0050(9)
O4 0.0247(11) 0.0313(12) 0.0150(10) 0.0001(10) 0.0048(9) -0.0054(9)
O5 0.0398(15) 0.0250(13) 0.0333(14) 0.0013(11) 0.0009(12) 0.0023(11)
O6 0.0568(19) 0.0269(13) 0.0509(17) 0.0004(15) 0.0235(16) 0.0076(12)
N1 0.0221(14) 0.0258(14) 0.0184(13) -0.0009(11) -0.0029(11) 0.0024(11)
N2 0.0258(14) 0.0322(15) 0.0117(12) 0.0010(13) -0.0009(11) 0.0008(10)
C1 0.0252(15) 0.0290(16) 0.0073(12) 0.0010(14) 0.0000(12) -0.0004(12)
C2 0.0237(15) 0.0215(15) 0.0120(13) -0.0002(13) 0.0007(11) 0.0014(12)
C3 0.0224(15) 0.0246(16) 0.0068(13) -0.0012(12) 0.0020(12) -0.0024(12)
C4 0.0223(16) 0.0270(16) 0.0064(13) -0.0029(13) 0.0026(11) -0.0002(11)
C5 0.0271(16) 0.0219(14) 0.0078(13) -0.0031(13) 0.0002(11) 0.0009(12)
C6 0.0238(16) 0.0288(16) 0.0107(13) -0.0020(13) -0.0010(12) -0.0013(12)
C7 0.0218(15) 0.0331(17) 0.0111(13) 0.0014(15) 0.0003(12) -0.0026(12)
C8 0.0349(18) 0.0301(17) 0.0167(15) 0.0039(15) 0.0015(15) 0.0009(12)
C9 0.045(2) 0.0299(18) 0.0335(19) 0.0033(17) 0.0035(18) -0.0029(15)
C10 0.0397(19) 0.041(2) 0.0221(16) 0.0042(18) 0.0008(16) -0.0115(15)
C11 0.0231(15) 0.045(2) 0.0124(14) 0.0043(15) -0.0010(13) -0.0036(14)
C12 0.042(2) 0.052(2) 0.0090(14) 0.0022(19) -0.0021(15) -0.0020(14)
C13 0.039(2) 0.0228(16) 0.0155(14) 0.0028(15) -0.0014(14) -0.0017(12)
C14 0.036(2) 0.034(2) 0.041(2) 0.0059(16) -0.0039(17) 0.0026(16)
C15 0.035(2) 0.037(2) 0.054(3) 0.0018(18) 0.009(2) 0.0094(19)

loop_
_atom_type_symbol
_atom_type_description
_atom_type_scat_dispersion_real
_atom_type_scat_dispersion_imag
_atom_type_scat_source
C C 0.0033 0.0016 'International Tables Vol C Tables 4.2.6.8 and 6.1.1.4'
H H 0.0000 0.0000 'International Tables Vol C Tables 4.2.6.8 and 6.1.1.4'
N N 0.0061 0.0033 'International Tables Vol C Tables 4.2.6.8 and 6.1.1.4'
O O 0.0106 0.0060 'International Tables Vol C Tables 4.2.6.8 and 6.1.1.4'
S S 0.1246 0.1234 'International Tables Vol C Tables 4.2.6.8 and 6.1.1.4'

loop_
_geom_angle_atom_site_label_1
_geom_angle_atom_site_label_2
_geom_angle_atom_site_label_3
_geom_angle_site_symmetry_1
_geom_angle_site_symmetry_3
_geom_angle
_geom_angle_publ_flag
C7 S1 C1 . . 104.68(15) ?
C1 O1 C5 . . 112.5(2) ?
C6 O2 H2A . . 109.5 ?
C4 O3 H3A . . 109.5 ?
C3 O4 H4A . . 109.5 ?
C15 O6 H6 . . 109.5 ?
C13 N1 C2 . . 124.3(3) ?
C13 N1 H1A . . 117.9 ?
C2 N1 H1A . . 117.9 ?
C7 N2 C11 . . 118.3(3) ?
O1 C1 C2 . . 111.8(2) ?
O1 C1 S1 . . 108.4(2) ?
C2 C1 S1 . . 107.3(2) ?
O1 C1 H1B . . 109.8 ?
C2 C1 H1B . . 109.8 ?
S1 C1 H1B . . 109.8 ?
N1 C2 C3 . . 108.2(2) ?
N1 C2 C1 . . 111.5(3) ?
C3 C2 C1 . . 108.7(2) ?
N1 C2 H2C . . 109.5 ?
C3 C2 H2C . . 109.5 ?
C1 C2 H2C . . 109.5 ?
O4 C3 C4 . . 112.3(2) ?
O4 C3 C2 . . 110.2(2) ?
C4 C3 C2 . . 113.7(2) ?
O4 C3 H3B . . 106.7 ?
C4 C3 H3B . . 106.7 ?
C2 C3 H3B . . 106.7 ?
O3 C4 C3 . . 105.5(2) ?
O3 C4 C5 . . 111.2(2) ?
C3 C4 C5 . . 110.4(2) ?
O3 C4 H4B . . 109.9 ?
C3 C4 H4B . . 109.9 ?
C5 C4 H4B . . 109.9 ?
O1 C5 C6 . . 107.1(2) ?
O1 C5 C4 . . 108.3(2) ?
C6 C5 C4 . . 113.2(3) ?
O1 C5 H5A . . 109.3 ?
C6 C5 H5A . . 109.3 ?
C4 C5 H5A . . 109.3 ?
O2 C6 C5 . . 113.3(3) ?
O2 C6 H6A . . 108.9 ?
C5 C6 H6A . . 108.9 ?
O2 C6 H6B . . 108.9 ?
C5 C6 H6B . . 108.9 ?
H6A C6 H6B . . 107.7 ?
N2 C7 C8 . . 123.4(3) ?
N2 C7 S1 . . 111.3(2) ?
C8 C7 S1 . . 125.3(2) ?
C7 C8 C9 . . 117.5(3) ?
C7 C8 H8A . . 121.3 ?
C9 C8 H8A . . 121.3 ?
C10 C9 C8 . . 119.6(3) ?
C10 C9 H9A . . 120.2 ?
C8 C9 H9A . . 120.2 ?
C9 C10 C11 . . 119.5(3) ?
C9 C10 H10A . . 120.2 ?
C11 C10 H10A . . 120.2 ?
N2 C11 C10 . . 121.6(3) ?
N2 C11 C12 . . 116.2(3) ?
C10 C11 C12 . . 122.2(3) ?
C11 C12 H12A . . 109.5 ?
C11 C12 H12B . . 109.5 ?
H12A C12 H12B . . 109.5 ?
C11 C12 H12C . . 109.5 ?
H12A C12 H12C . . 109.5 ?
H12B C12 H12C . . 109.5 ?
O5 C13 N1 . . 123.1(3) ?
O5 C13 C14 . . 122.6(3) ?
N1 C13 C14 . . 114.3(3) ?
C13 C14 H14A . . 109.5 ?
C13 C14 H14B . . 109.5 ?
H14A C14 H14B . . 109.5 ?
C13 C14 H14C . . 109.5 ?
H14A C14 H14C . . 109.5 ?
H14B C14 H14C . . 109.5 ?
O6 C15 H15A . . 109.5 ?
O6 C15 H15B . . 109.5 ?
H15A C15 H15B . . 109.5 ?
O6 C15 H15C . . 109.5 ?
H15A C15 H15C . . 109.5 ?
H15B C15 H15C . . 109.5 ?

loop_
_geom_bond_atom_site_label_1
_geom_bond_atom_site_label_2
_geom_bond_site_symmetry_2
_geom_bond_distance
_geom_bond_publ_flag
S1 C7 . 1.776(3) ?
S1 C1 . 1.810(3) ?
O1 C1 . 1.416(4) ?
O1 C5 . 1.449(3) ?
O2 C6 . 1.420(4) ?
O2 H2A . 0.8200 ?
O3 C4 . 1.429(3) ?
O3 H3A . 0.8200 ?
O4 C3 . 1.431(4) ?
O4 H4A . 0.8200 ?
O5 C13 . 1.227(4) ?
O6 C15 . 1.423(5) ?
O6 H6 . 0.8200 ?
N1 C13 . 1.355(4) ?
N1 C2 . 1.447(4) ?
N1 H1A . 0.8600 ?
N2 C7 . 1.348(4) ?
N2 C11 . 1.357(4) ?
C1 C2 . 1.550(4) ?
C1 H1B . 0.9800 ?
C2 C3 . 1.545(4) ?
C2 H2C . 0.9800 ?
C3 C4 . 1.510(5) ?
C3 H3B . 0.9800 ?
C4 C5 . 1.531(4) ?
C4 H4B . 0.9800 ?
C5 C6 . 1.524(4) ?
C5 H5A . 0.9800 ?
C6 H6A . 0.9700 ?
C6 H6B . 0.9700 ?
C7 C8 . 1.386(5) ?
C8 C9 . 1.397(5) ?
C8 H8A . 0.9300 ?
C9 C10 . 1.382(5) ?
C9 H9A . 0.9300 ?
C10 C11 . 1.383(5) ?
C10 H10A . 0.9300 ?
C11 C12 . 1.513(4) ?
C12 H12A . 0.9600 ?
C12 H12B . 0.9600 ?
C12 H12C . 0.9600 ?
C13 C14 . 1.507(6) ?
C14 H14A . 0.9600 ?
C14 H14B . 0.9600 ?
C14 H14C . 0.9600 ?
C15 H15A . 0.9600 ?
C15 H15B . 0.9600 ?
C15 H15C . 0.9600 ?

loop_
_geom_hbond_atom_site_label_D
_geom_hbond_atom_site_label_H
_geom_hbond_atom_site_label_A
_geom_hbond_site_symmetry_A
_geom_hbond_distance_DH
_geom_hbond_distance_HA
_geom_hbond_distance_DA
_geom_hbond_angle_DHA
N1 H1A O2 1_655 0.86 2.15 2.925(4) 149
O2 H2A O3 3_455 0.82 2.02 2.794(3) 156
O3 H3A O4 3_455 0.82 1.88 2.646(3) 155
O4 H4A O6 2_654 0.82 1.82 2.637(4) 176
O6 H6 N2 . 0.82 1.98 2.795(4) 175
C8 H8A O5 4_755 0.93 2.48 3.329(4) 151
C12 H12C O1 3_556 0.96 2.58 3.520(4) 165
C15 H15C O3 4_745 0.96 2.56 3.367(5) 142

loop_
_cod_related_entry_id
_cod_related_entry_database
_cod_related_entry_code
1 ChemSpider 30656316
